data_4022406
loop_
_publ_author_name
'Neal A. Yakelis'
'William R. Roush'

_publ_section_title
;
 Synthesis of the C(21)-C(26) Fragment of Superstolide A:
 Concerning the Stereochemistry of (E)-Crotylboration Reactions
 of Alaninal Derivatives
;
_journal_name_full 'Journal of Organic Chemistry'
_journal_page_first 3838
_journal_page_last 3843
_journal_paper_doi 10.1021/jo0341012
_journal_volume 68
_journal_year 2003
_chemical_formula_sum 'C18 H33 N O4'
_chemical_formula_weight 327.45
_chemical_name_systematic
;
 ?
;
_space_group_IT_number 19
_symmetry_cell_setting orthorhombic
_symmetry_space_group_name_Hall 'P 2ac 2ab'
_symmetry_space_group_name_H-M 'P 21 21 21'
_atom_sites_solution_hydrogens difmap
_atom_sites_solution_primary direct
_atom_sites_solution_secondary difmap
_audit_creation_method SHELXL-97
_cell_angle_alpha 90.00
_cell_angle_beta 90.00
_cell_angle_gamma 90.00
_cell_formula_units_Z 4
_cell_length_a 10.2553(10)
_cell_length_b 12.0818(12)
_cell_length_c 15.6891(15)
_cell_measurement_reflns_used 7721
_cell_measurement_temperature 123(2)
_cell_measurement_theta_max 28.28
_cell_measurement_theta_min 2.91
_cell_volume 1943.9(3)
_computing_cell_refinement 'Bruker SMART'
_computing_data_collection 'Bruker SMART'
_computing_data_reduction 'Bruker SHELXTL'
_computing_molecular_graphics 'Bruker SHELXTL'
_computing_publication_material 'Bruker SHELXTL'
_computing_structure_refinement 'Bruker SHELXTL'
_computing_structure_solution 'Bruker SHELXTL'
_diffrn_ambient_temperature 123(2)
_diffrn_detector_area_resol_mean 0.75
_diffrn_measured_fraction_theta_full 0.998
_diffrn_measured_fraction_theta_max 0.998
_diffrn_measurement_device_type 'CCD area detector'
_diffrn_measurement_method 'phi and omega scans'
_diffrn_radiation_monochromator graphite
_diffrn_radiation_source 'fine-focus sealed tube'
_diffrn_radiation_type MoK\a
_diffrn_radiation_wavelength 0.71073
_diffrn_reflns_av_R_equivalents 0.0292
_diffrn_reflns_av_sigmaI/netI 0.0214
_diffrn_reflns_limit_h_max 13
_diffrn_reflns_limit_h_min -13
_diffrn_reflns_limit_k_max 16
_diffrn_reflns_limit_k_min -16
_diffrn_reflns_limit_l_max 20
_diffrn_reflns_limit_l_min -20
_diffrn_reflns_number 25024
_diffrn_reflns_theta_full 28.29
_diffrn_reflns_theta_max 28.29
_diffrn_reflns_theta_min 2.91
_exptl_absorpt_coefficient_mu 0.078
_exptl_absorpt_correction_type none
_exptl_crystal_colour colorless
_exptl_crystal_density_diffrn 1.119
_exptl_crystal_density_method 'not measured'
_exptl_crystal_description needle
_exptl_crystal_F_000 720
_exptl_crystal_size_max 0.28
_exptl_crystal_size_mid 0.46
_exptl_crystal_size_min 0.52
_refine_diff_density_max 0.178
_refine_diff_density_min -0.146
_refine_diff_density_rms 0.030
_refine_ls_abs_structure_details 'Flack H D (1983), Acta Cryst. A39, 876-881'
_refine_ls_abs_structure_Flack 0.2(7)
_refine_ls_extinction_method none
_refine_ls_goodness_of_fit_ref 1.058
_refine_ls_hydrogen_treatment refall
_refine_ls_matrix_type full
_refine_ls_number_parameters 341
_refine_ls_number_reflns 4805
_refine_ls_number_restraints 0
_refine_ls_restrained_S_all 1.058
_refine_ls_R_factor_all 0.0362
_refine_ls_R_factor_gt 0.0323
_refine_ls_shift/su_max 0.007
_refine_ls_shift/su_mean 0.001
_refine_ls_structure_factor_coef Fsqd
_refine_ls_weighting_details 'calc w=1/[\s^2^(Fo^2^)+(0.0358P)^2^+0.3459P] where P=(Fo^2^+2Fc^2^)/3'
_refine_ls_weighting_scheme calc
_refine_ls_wR_factor_gt 0.0788
_refine_ls_wR_factor_ref 0.0816
_reflns_number_gt 4415
_reflns_number_total 4805
_reflns_threshold_expression >2sigma(I)
_cod_data_source_file jo0341012si20030127_023257.cif
_cod_data_source_block ny186
_cod_depositor_comments
;
The following automatic conversions were performed:
'_symmetry_cell_setting' value 'Orthorhombic' changed to 'orthorhombic'
according to '/home/saulius/struct/CIF-dictionaries/cif_core.dic'
dictionary named 'cif_core.dic' version 2.4.1 from 2010-06-29.

Automatic conversion script
Id: cif_fix_enum 1527 2010-12-29 10:47:43Z saulius 
;
_cod_database_code 4022406

loop_
_symmetry_equiv_pos_as_xyz
'x, y, z'
'-x+1/2, -y, z+1/2'
'-x, y+1/2, -z+1/2'
'x+1/2, -y+1/2, -z'

loop_
_atom_site_label
_atom_site_type_symbol
_atom_site_fract_x
_atom_site_fract_y
_atom_site_fract_z
_atom_site_U_iso_or_equiv
_atom_site_adp_type
_atom_site_occupancy
_atom_site_symmetry_multiplicity
_atom_site_calc_flag
N1 N -0.00163(10) 0.03902(9) 0.15600(6) 0.0269(2) Uani 1 1 d
O1 O 0.27528(9) 0.37927(7) 0.14759(6) 0.03101(19) Uani 1 1 d
H1 H 0.2563(19) 0.4100(16) 0.1975(14) 0.060(6) Uiso 1 1 d
O2 O 0.15398(8) 0.14105(7) 0.22224(5) 0.02485(17) Uani 1 1 d
O3 O -0.19939(9) -0.03289(8) 0.19314(6) 0.0342(2) Uani 1 1 d
O4 O -0.11125(9) -0.05878(8) 0.06081(5) 0.0340(2) Uani 1 1 d
C1 C 0.59550(15) 0.49968(13) 0.17599(11) 0.0438(3) Uani 1 1 d
H1A H 0.611(2) 0.5095(17) 0.1119(13) 0.066(6) Uiso 1 1 d
H1B H 0.6272(18) 0.5613(16) 0.2162(12) 0.054(5) Uiso 1 1 d
C2 C 0.53952(13) 0.40932(13) 0.20486(9) 0.0392(3) Uani 1 1 d
H2 H 0.525(2) 0.4037(17) 0.2649(13) 0.064(6) Uiso 1 1 d
C3 C 0.49944(12) 0.31243(11) 0.15067(8) 0.0304(2) Uani 1 1 d
H3 H 0.5094(15) 0.3335(12) 0.0899(10) 0.029(3) Uiso 1 1 d
C4 C 0.58788(14) 0.21269(14) 0.16936(12) 0.0468(4) Uani 1 1 d
H4A H 0.6784(19) 0.2339(16) 0.1626(12) 0.051(5) Uiso 1 1 d
H4B H 0.570(2) 0.1489(18) 0.1278(13) 0.060(6) Uiso 1 1 d
H4C H 0.569(2) 0.1870(18) 0.2300(15) 0.070(6) Uiso 1 1 d
C5 C 0.35450(11) 0.28444(10) 0.16504(7) 0.0257(2) Uani 1 1 d
H5 H 0.3471(12) 0.2625(10) 0.2259(8) 0.018(3) Uiso 1 1 d
C6 C 0.30475(12) 0.18797(10) 0.10983(7) 0.0269(2) Uani 1 1 d
H6 H 0.3570(15) 0.1224(13) 0.1249(9) 0.030(4) Uiso 1 1 d
C7 C 0.31602(15) 0.21306(13) 0.01418(8) 0.0370(3) Uani 1 1 d
H7A H 0.2699(19) 0.1526(15) -0.0199(12) 0.052(5) Uiso 1 1 d
H7B H 0.4115(18) 0.2157(14) -0.0031(11) 0.045(4) Uiso 1 1 d
H7C H 0.2730(19) 0.2855(17) 0.0004(12) 0.054(5) Uiso 1 1 d
C8 C 0.16345(11) 0.16228(9) 0.13208(7) 0.0246(2) Uani 1 1 d
H8 H 0.1109(14) 0.2261(12) 0.1171(8) 0.021(3) Uiso 1 1 d
C9 C 0.10304(12) 0.05730(10) 0.09370(7) 0.0269(2) Uani 1 1 d
H9 H 0.0659(16) 0.0721(13) 0.0367(10) 0.035(4) Uiso 1 1 d
C10 C 0.19385(14) -0.04237(11) 0.08888(9) 0.0351(3) Uani 1 1 d
H10A H 0.2383(17) -0.0570(14) 0.1446(12) 0.048(5) Uiso 1 1 d
H10B H 0.2602(16) -0.0304(13) 0.0452(10) 0.034(4) Uiso 1 1 d
H10C H 0.1427(17) -0.1117(15) 0.0731(11) 0.046(4) Uiso 1 1 d
C11 C 0.02884(11) 0.09299(10) 0.23880(7) 0.0254(2) Uani 1 1 d
C12 C 0.04596(13) 0.00987(11) 0.31047(8) 0.0319(2) Uani 1 1 d
H12A H 0.1097(17) -0.0448(15) 0.2932(10) 0.042(4) Uiso 1 1 d
H12B H -0.0372(17) -0.0245(15) 0.3254(10) 0.043(4) Uiso 1 1 d
H12C H 0.0761(17) 0.0465(15) 0.3624(11) 0.045(4) Uiso 1 1 d
C13 C -0.06954(13) 0.18316(12) 0.25996(9) 0.0335(3) Uani 1 1 d
H13A H -0.0411(17) 0.2206(15) 0.3110(12) 0.049(5) Uiso 1 1 d
H13B H -0.1553(17) 0.1534(13) 0.2666(10) 0.041(4) Uiso 1 1 d
H13C H -0.0753(16) 0.2350(15) 0.2122(11) 0.042(4) Uiso 1 1 d
C14 C -0.11197(12) -0.01921(10) 0.14125(7) 0.0285(2) Uani 1 1 d
C15 C -0.21840(13) -0.12848(10) 0.02832(8) 0.0312(3) Uani 1 1 d
C16 C -0.17262(17) -0.15357(13) -0.06203(9) 0.0400(3) Uani 1 1 d
H16A H -0.1638(18) -0.0863(15) -0.0948(12) 0.050(5) Uiso 1 1 d
H16B H -0.2357(18) -0.2048(14) -0.0888(11) 0.047(5) Uiso 1 1 d
H16C H -0.085(2) -0.1909(18) -0.0628(13) 0.062(6) Uiso 1 1 d
C17 C -0.22780(19) -0.23397(12) 0.08035(9) 0.0435(3) Uani 1 1 d
H17A H -0.142(3) -0.273(2) 0.0773(17) 0.091(8) Uiso 1 1 d
H17B H -0.3004(18) -0.2841(15) 0.0542(12) 0.049(5) Uiso 1 1 d
H17C H -0.2476(18) -0.2201(15) 0.1388(13) 0.055(5) Uiso 1 1 d
C18 C -0.34457(16) -0.06312(14) 0.02718(11) 0.0454(3) Uani 1 1 d
H18A H -0.3759(17) -0.0504(15) 0.0858(12) 0.046(4) Uiso 1 1 d
H18B H -0.413(2) -0.1075(17) -0.0020(12) 0.056(5) Uiso 1 1 d
H18C H -0.330(2) 0.0062(18) -0.0043(13) 0.061(5) Uiso 1 1 d

loop_
_atom_site_aniso_label
_atom_site_aniso_U_11
_atom_site_aniso_U_22
_atom_site_aniso_U_33
_atom_site_aniso_U_23
_atom_site_aniso_U_13
_atom_site_aniso_U_12
N1 0.0272(5) 0.0296(5) 0.0239(4) -0.0037(4) -0.0001(4) -0.0054(4)
O1 0.0313(4) 0.0271(4) 0.0346(4) -0.0006(3) -0.0022(4) 0.0013(3)
O2 0.0238(4) 0.0279(4) 0.0229(3) -0.0016(3) 0.0000(3) -0.0044(3)
O3 0.0321(4) 0.0394(5) 0.0310(4) -0.0016(4) 0.0008(3) -0.0111(4)
O4 0.0358(5) 0.0392(5) 0.0269(4) -0.0051(4) -0.0031(4) -0.0141(4)
C1 0.0373(7) 0.0408(8) 0.0532(8) -0.0108(7) -0.0027(6) -0.0060(6)
C2 0.0313(6) 0.0512(8) 0.0352(7) -0.0047(6) -0.0017(5) -0.0121(6)
C3 0.0261(5) 0.0332(6) 0.0319(6) 0.0007(5) 0.0007(5) -0.0046(5)
C4 0.0277(6) 0.0469(8) 0.0660(10) 0.0101(8) 0.0015(6) 0.0017(6)
C5 0.0249(5) 0.0264(5) 0.0258(5) 0.0002(4) -0.0007(4) -0.0020(4)
C6 0.0269(5) 0.0265(5) 0.0271(5) -0.0010(4) 0.0016(4) -0.0026(5)
C7 0.0411(7) 0.0425(7) 0.0275(6) -0.0035(5) 0.0045(5) -0.0110(6)
C8 0.0249(5) 0.0252(5) 0.0236(5) -0.0002(4) -0.0009(4) -0.0013(4)
C9 0.0294(5) 0.0277(5) 0.0237(5) -0.0018(4) 0.0007(4) -0.0055(4)
C10 0.0360(7) 0.0300(6) 0.0393(6) -0.0093(5) 0.0055(6) -0.0022(5)
C11 0.0242(5) 0.0278(5) 0.0242(5) -0.0021(4) -0.0004(4) -0.0043(4)
C12 0.0340(6) 0.0345(6) 0.0272(5) 0.0017(5) -0.0014(5) -0.0077(5)
C13 0.0276(6) 0.0351(6) 0.0377(6) -0.0077(5) 0.0016(5) -0.0010(5)
C14 0.0308(5) 0.0282(5) 0.0265(5) -0.0002(4) -0.0040(4) -0.0058(5)
C15 0.0373(6) 0.0272(5) 0.0291(5) 0.0010(4) -0.0096(5) -0.0114(5)
C16 0.0529(9) 0.0384(7) 0.0286(6) -0.0009(5) -0.0087(6) -0.0126(7)
C17 0.0669(10) 0.0320(6) 0.0317(7) 0.0050(5) -0.0092(7) -0.0134(7)
C18 0.0411(8) 0.0465(8) 0.0485(8) -0.0035(7) -0.0135(7) -0.0017(7)

loop_
_atom_type_symbol
_atom_type_description
_atom_type_scat_dispersion_real
_atom_type_scat_dispersion_imag
_atom_type_scat_source
C C 0.0033 0.0016 'International Tables Vol C Tables 4.2.6.8 and 6.1.1.4'
H H 0.0000 0.0000 'International Tables Vol C Tables 4.2.6.8 and 6.1.1.4'
N N 0.0061 0.0033 'International Tables Vol C Tables 4.2.6.8 and 6.1.1.4'
O O 0.0106 0.0060 'International Tables Vol C Tables 4.2.6.8 and 6.1.1.4'

loop_
_geom_angle_atom_site_label_1
_geom_angle_atom_site_label_2
_geom_angle_atom_site_label_3
_geom_angle
C14 N1 C9 125.17(10)
C14 N1 C11 123.61(9)
C9 N1 C11 111.22(9)
C11 O2 C8 108.10(8)
C14 O4 C15 121.41(10)
C1 C2 C3 124.83(13)
C2 C3 C4 109.96(12)
C2 C3 C5 110.59(11)
C4 C3 C5 111.68(11)
O1 C5 C6 108.09(9)
O1 C5 C3 110.12(9)
C6 C5 C3 113.80(10)
C8 C6 C7 109.63(10)
C8 C6 C5 109.93(9)
C7 C6 C5 112.06(10)
O2 C8 C6 108.99(9)
O2 C8 C9 102.17(9)
C6 C8 C9 117.57(10)
N1 C9 C10 111.15(10)
N1 C9 C8 99.11(9)
C10 C9 C8 115.20(10)
O2 C11 N1 101.99(8)
O2 C11 C12 107.40(9)
N1 C11 C12 112.42(10)
O2 C11 C13 110.09(10)
N1 C11 C13 111.42(10)
C12 C11 C13 112.88(10)
O3 C14 O4 125.37(11)
O3 C14 N1 124.76(11)
O4 C14 N1 109.86(10)
O4 C15 C18 110.03(10)
O4 C15 C17 109.94(10)
C18 C15 C17 112.95(13)
O4 C15 C16 101.85(10)
C18 C15 C16 110.83(12)
C17 C15 C16 110.68(12)

loop_
_geom_bond_atom_site_label_1
_geom_bond_atom_site_label_2
_geom_bond_distance
N1 C14 1.3523(15)
N1 C9 1.4685(15)
N1 C11 1.4867(14)
O1 C5 1.4309(14)
O2 C11 1.4323(13)
O2 C8 1.4409(13)
O3 C14 1.2222(15)
O4 C14 1.3497(14)
O4 C15 1.4753(14)
C1 C2 1.314(2)
C2 C3 1.5039(19)
C3 C4 1.536(2)
C3 C5 1.5410(16)
C5 C6 1.5391(16)
C6 C8 1.5225(16)
C6 C7 1.5355(17)
C8 C9 1.5346(16)
C9 C10 1.5242(18)
C11 C12 1.5179(17)
C11 C13 1.5215(17)
C15 C18 1.516(2)
C15 C17 1.5165(18)
C15 C16 1.5237(19)

loop_
_geom_hbond_atom_site_label_D
_geom_hbond_atom_site_label_H
_geom_hbond_atom_site_label_A
_geom_hbond_distance_DH
_geom_hbond_distance_HA
_geom_hbond_distance_DA
_geom_hbond_angle_DHA
_geom_hbond_site_symmetry_A
O1 H1 O3 0.89(2) 1.94(2) 2.8242(13) 174.2(18) 3

loop_
_cod_related_entry_id
_cod_related_entry_database
_cod_related_entry_code
1 ChemSpider 9338330
